data_7202848
loop_
_publ_author_name
'Clark, Thomas E.'
'Makha, Mohamed'
'McKinnon, Joshua J.'
'Sobolev, Alexandre N.'
'Spackman, Mark A.'
'Raston, Colin L.'

_publ_section_title
;
 Variable temperature Hirshfeld surface analysis of interdigitated
 calix[6]arene bearing O-alkyl C18 linear chains
;
_journal_issue 7
_journal_name_full CrystEngComm
_journal_page_first 566
_journal_paper_doi 10.1039/b703166c
_journal_volume 9
_journal_year 2007
_chemical_formula_moiety 'C150 H252 O6'
_chemical_formula_sum 'C150 H252 O6'
_chemical_formula_weight 2151.52
_chemical_name_systematic
;
?
;
_space_group_IT_number 2
_symmetry_cell_setting triclinic
_symmetry_space_group_name_Hall '-P 1'
_symmetry_space_group_name_H-M 'P -1'
_atom_sites_solution_hydrogens geom
_atom_sites_solution_primary direct
_atom_sites_solution_secondary difmap
_audit_creation_method SHELXL-97
_cell_angle_alpha 87.29(2)
_cell_angle_beta 83.32(2)
_cell_angle_gamma 82.89(2)
_cell_formula_units_Z 1
_cell_length_a 12.401(2)
_cell_length_b 12.239(4)
_cell_length_c 23.312(6)
_cell_measurement_reflns_used 3762
_cell_measurement_temperature 300(2)
_cell_measurement_theta_max 24.9999
_cell_measurement_theta_min 2.5328
_cell_volume 3485.2(16)
_computing_cell_refinement
;
CrysAlis RED, Oxford Diffraction Ltd.,
Version 1.171.30.5 (release 12-06-2006 CrysAlis171 .NET)
(compiled Jun 12 2006,17:01:16)
;
_computing_data_collection
;
CrysAlis RED, Oxford Diffraction Ltd.,
Version 1.171.30.5 (release 12-06-2006 CrysAlis171 .NET)
(compiled Jun 12 2006,17:01:16)
;
_computing_data_reduction
;
CrysAlis RED, Oxford Diffraction Ltd.,
Version 1.171.30.5 (release 12-06-2006 CrysAlis171 .NET)
(compiled Jun 12 2006,17:01:16)
;
_computing_molecular_graphics 'X-Seed 2.0 (Barbour, 2001)'
_computing_publication_material 'SHELXL-97 (Sheldrick, 1997)'
_computing_structure_refinement 'SHELXL-97 (Sheldrick, 1997)'
_computing_structure_solution 'SHELXS-97 (Sheldrick, 1990)'
_diffrn_ambient_temperature 300(2)
_diffrn_detector_area_resol_mean 16.0009
_diffrn_measured_fraction_theta_full 0.999
_diffrn_measured_fraction_theta_max 0.999
_diffrn_measurement_device_type 'Oxford Diffraction Xcalibur-S, Sapphire CCD'
_diffrn_measurement_method '\w scans'
_diffrn_radiation_monochromator graphite
_diffrn_radiation_source 'Enhance (Mo) X-ray Source'
_diffrn_radiation_type MoK\a
_diffrn_radiation_wavelength 0.71073
_diffrn_reflns_av_R_equivalents 0.0770
_diffrn_reflns_av_sigmaI/netI 0.1559
_diffrn_reflns_limit_h_max 14
_diffrn_reflns_limit_h_min -14
_diffrn_reflns_limit_k_max 14
_diffrn_reflns_limit_k_min -14
_diffrn_reflns_limit_l_max 27
_diffrn_reflns_limit_l_min -27
_diffrn_reflns_number 60906
_diffrn_reflns_theta_full 25.00
_diffrn_reflns_theta_max 25.00
_diffrn_reflns_theta_min 2.55
_exptl_absorpt_coefficient_mu 0.060
_exptl_absorpt_correction_T_max 1.0000
_exptl_absorpt_correction_T_min 0.8609
_exptl_absorpt_correction_type multi-scan
_exptl_absorpt_process_details
;
CrysAlis RED, Oxford Diffraction Ltd.,
Version 1.171.30.5 (release 12-06-2006 CrysAlis171 .NET)
(compiled Jun 12 2006,17:01:16)
Empirical absorption correction using spherical harmonics,
implemented in SCALE3 ABSPACK scaling algorithm.
;
_exptl_crystal_colour colorless
_exptl_crystal_density_diffrn 1.025
_exptl_crystal_density_meas ?
_exptl_crystal_density_method .
_exptl_crystal_description plate
_exptl_crystal_F_000 1200
_exptl_crystal_size_max 0.26
_exptl_crystal_size_mid 0.18
_exptl_crystal_size_min 0.04
_refine_diff_density_max 0.141
_refine_diff_density_min -0.141
_refine_diff_density_rms 0.027
_refine_ls_extinction_method none
_refine_ls_goodness_of_fit_ref 1.000
_refine_ls_hydrogen_treatment constr
_refine_ls_matrix_type full
_refine_ls_number_parameters 690
_refine_ls_number_reflns 12262
_refine_ls_number_restraints 14
_refine_ls_restrained_S_all 1.024
_refine_ls_R_factor_all 0.3251
_refine_ls_R_factor_gt 0.0604
_refine_ls_shift/su_max 0.001
_refine_ls_shift/su_mean 0.000
_refine_ls_structure_factor_coef Fsqd
_refine_ls_weighting_details 'calc w=1/[\s^2^(Fo^2^)+(0.0170P)^2^+0.0000P] where P=(Fo^2^+2Fc^2^)/3'
_refine_ls_weighting_scheme calc
_refine_ls_wR_factor_gt 0.0877
_refine_ls_wR_factor_ref 0.1174
_reflns_number_gt 2187
_reflns_number_total 12262
_reflns_threshold_expression >2sigma(I)
_cod_data_source_file b703166c.txt
_cod_data_source_block 300
_cod_depositor_comments
;
The following automatic conversions were performed:
'_symmetry_cell_setting' value 'Triclinic' changed to 'triclinic'
according to '/home/saulius/struct/CIF-dictionaries/cif_core.dic'
dictionary named 'cif_core.dic' version 2.4.1 from 2010-06-29.

Automatic conversion script
Id: cif_fix_enum 1527 2010-12-29 10:47:43Z saulius 
;
_cod_database_code 7202848

loop_
_symmetry_equiv_pos_as_xyz
'x, y, z'
'-x, -y, -z'

loop_
_atom_site_label
_atom_site_type_symbol
_atom_site_fract_x
_atom_site_fract_y
_atom_site_fract_z
_atom_site_U_iso_or_equiv
_atom_site_adp_type
_atom_site_occupancy
_atom_site_symmetry_multiplicity
_atom_site_calc_flag
_atom_site_refinement_flags
_atom_site_disorder_assembly
_atom_site_disorder_group
O1 O -0.1021(2) -0.3066(2) 0.12478(15) 0.0943(9) Uani 1 1 d . . .
C11 C -0.0551(6) -0.3328(3) 0.0695(2) 0.0816(15) Uani 1 1 d . . .
C12 C 0.0550(6) -0.3590(3) 0.0569(3) 0.0855(15) Uani 1 1 d . . .
C13 C 0.0962(4) -0.3765(3) 0.0001(3) 0.0968(17) Uani 1 1 d . . .
H13 H 0.1712 -0.3938 -0.0092 0.116 Uiso 1 1 calc R . .
C14 C 0.0290(6) -0.3690(3) -0.0429(2) 0.1030(18) Uani 1 1 d . . .
H14 H 0.0577 -0.3820 -0.0810 0.124 Uiso 1 1 calc R . .
C15 C -0.0820(5) -0.3417(3) -0.0290(3) 0.1016(17) Uani 1 1 d . . .
H15 H -0.1282 -0.3362 -0.0579 0.122 Uiso 1 1 calc R . .
C16 C -0.1246(5) -0.3229(3) 0.0267(3) 0.0891(16) Uani 1 1 d . . .
C101 C -0.1137(3) -0.3972(3) 0.1636(2) 0.1105(17) Uani 1 1 d . . .
H10A H -0.0425 -0.4315 0.1725 0.133 Uiso 1 1 calc R . .
H10B H -0.1501 -0.4516 0.1467 0.133 Uiso 1 1 calc R . .
C102 C -0.1808(4) -0.3545(3) 0.21743(18) 0.1149(17) Uani 1 1 d . . .
H10C H -0.2542 -0.3300 0.2079 0.138 Uiso 1 1 calc R . .
H10D H -0.1859 -0.4157 0.2452 0.138 Uiso 1 1 calc R . .
C103 C -0.1427(3) -0.2645(3) 0.24588(18) 0.1133(17) Uani 1 1 d . . .
H10E H -0.1415 -0.2012 0.2193 0.136 Uiso 1 1 calc R . .
H10F H -0.0683 -0.2870 0.2544 0.136 Uiso 1 1 calc R . .
C104 C -0.2113(3) -0.2306(3) 0.30064(18) 0.1176(17) Uani 1 1 d . . .
H10G H -0.2867 -0.2176 0.2923 0.141 Uiso 1 1 calc R . .
H10H H -0.2060 -0.2929 0.3279 0.141 Uiso 1 1 calc R . .
C105 C -0.1884(3) -0.1340(3) 0.33000(19) 0.1193(17) Uani 1 1 d . . .
H10I H -0.1937 -0.0711 0.3032 0.143 Uiso 1 1 calc R . .
H10J H -0.1135 -0.1467 0.3392 0.143 Uiso 1 1 calc R . .
C106 C -0.2608(4) -0.1050(3) 0.38412(18) 0.1169(17) Uani 1 1 d . . .
H10K H -0.3359 -0.0967 0.3751 0.140 Uiso 1 1 calc R . .
H10L H -0.2526 -0.1671 0.4114 0.140 Uiso 1 1 calc R . .
C107 C -0.2441(4) -0.0044(3) 0.41393(19) 0.1204(18) Uani 1 1 d . . .
H10M H -0.1702 -0.0134 0.4247 0.144 Uiso 1 1 calc R . .
H10N H -0.2501 0.0578 0.3866 0.144 Uiso 1 1 calc R . .
C108 C -0.3204(4) 0.0226(3) 0.46598(18) 0.1204(18) Uani 1 1 d . . .
H10O H -0.3136 -0.0396 0.4932 0.144 Uiso 1 1 calc R . .
H10P H -0.3942 0.0301 0.4551 0.144 Uiso 1 1 calc R . .
C109 C -0.3076(4) 0.1229(3) 0.49642(19) 0.1234(17) Uani 1 1 d . . .
H10Q H -0.2343 0.1150 0.5080 0.148 Uiso 1 1 calc R . .
H10R H -0.3131 0.1851 0.4691 0.148 Uiso 1 1 calc R . .
C110 C -0.3856(3) 0.1503(3) 0.54783(18) 0.1213(18) Uani 1 1 d . . .
H11A H -0.3806 0.0878 0.5750 0.146 Uiso 1 1 calc R . .
H11B H -0.4588 0.1588 0.5361 0.146 Uiso 1 1 calc R . .
C111 C -0.3728(4) 0.2499(3) 0.57887(18) 0.1241(18) Uani 1 1 d . . .
H11C H -0.2997 0.2413 0.5907 0.149 Uiso 1 1 calc R . .
H11D H -0.3777 0.3124 0.5517 0.149 Uiso 1 1 calc R . .
C112 C -0.4515(3) 0.2771(3) 0.63043(19) 0.1212(18) Uani 1 1 d . . .
H11E H -0.5243 0.2875 0.6182 0.145 Uiso 1 1 calc R . .
H11F H -0.4481 0.2135 0.6569 0.145 Uiso 1 1 calc R . .
C113 C -0.4386(3) 0.3739(3) 0.66298(19) 0.1191(17) Uani 1 1 d . . .
H11G H -0.4459 0.4382 0.6371 0.143 Uiso 1 1 calc R . .
H11H H -0.3646 0.3654 0.6736 0.143 Uiso 1 1 calc R . .
C114 C -0.5144(4) 0.3971(4) 0.71599(19) 0.1309(19) Uani 1 1 d . . .
H11I H -0.5882 0.4077 0.7051 0.157 Uiso 1 1 calc R . .
H11J H -0.5087 0.3317 0.7412 0.157 Uiso 1 1 calc R . .
C115 C -0.5006(4) 0.4913(3) 0.7499(2) 0.138(2) Uani 1 1 d . . .
H11K H -0.5055 0.5568 0.7248 0.166 Uiso 1 1 calc R . .
H11L H -0.4273 0.4804 0.7615 0.166 Uiso 1 1 calc R . .
C116 C -0.5791(4) 0.5133(4) 0.8028(2) 0.1364(19) Uani 1 1 d . . .
H11M H -0.6523 0.5235 0.7911 0.164 Uiso 1 1 calc R . .
H11N H -0.5739 0.4476 0.8277 0.164 Uiso 1 1 calc R . .
C117 C -0.5682(4) 0.6036(4) 0.8362(2) 0.159(2) Uani 1 1 d . . .
H11O H -0.5696 0.6689 0.8109 0.190 Uiso 1 1 calc R . .
H11P H -0.4966 0.5916 0.8498 0.190 Uiso 1 1 calc R . .
C118 C -0.6504(4) 0.6280(3) 0.8870(2) 0.167(2) Uani 1 1 d . . .
H11Q H -0.6303 0.6869 0.9077 0.250 Uiso 1 1 calc R . .
H11R H -0.6530 0.5635 0.9119 0.250 Uiso 1 1 calc R . .
H11S H -0.7210 0.6493 0.8741 0.250 Uiso 1 1 calc R . .
C1 C 0.1285(4) -0.3679(3) 0.10422(19) 0.1056(16) Uani 1 1 d . . .
H1A H 0.0921 -0.3249 0.1364 0.127 Uiso 1 1 calc R . .
H1B H 0.1397 -0.4442 0.1177 0.127 Uiso 1 1 calc R . .
O2 O 0.1541(3) -0.1457(3) 0.10219(12) 0.1067(11) Uani 1 1 d . . .
C21 C 0.2455(5) -0.2169(5) 0.0830(2) 0.0914(15) Uani 1 1 d . . .
C22 C 0.3442(6) -0.1777(4) 0.0680(2) 0.0931(15) Uani 1 1 d . . .
C23 C 0.4355(4) -0.2521(6) 0.05505(19) 0.1121(17) Uani 1 1 d . . .
H23 H 0.5033 -0.2268 0.0457 0.135 Uiso 1 1 calc R . .
C24 C 0.4279(5) -0.3621(5) 0.0558(2) 0.126(2) Uani 1 1 d . . .
H24 H 0.4895 -0.4116 0.0456 0.151 Uiso 1 1 calc R . .
C25 C 0.3298(6) -0.3987(4) 0.0717(2) 0.1200(19) Uani 1 1 d . . .
H25 H 0.3255 -0.4741 0.0727 0.144 Uiso 1 1 calc R . .
C26 C 0.2372(5) -0.3292(5) 0.08623(19) 0.0934(15) Uani 1 1 d . . .
C201 C 0.0900(4) -0.0919(3) 0.05928(18) 0.1040(16) Uani 1 1 d . . .
H20A H 0.0715 -0.1454 0.0337 0.125 Uiso 1 1 calc R . .
H20B H 0.1301 -0.0388 0.0364 0.125 Uiso 1 1 calc R . .
C202 C -0.0114(3) -0.0352(3) 0.09155(18) 0.1047(15) Uani 1 1 d . . .
H20C H -0.0612 -0.0059 0.0639 0.126 Uiso 1 1 calc R . .
H20D H -0.0468 -0.0893 0.1163 0.126 Uiso 1 1 calc R . .
C203 C 0.0080(3) 0.0559(3) 0.12755(18) 0.1103(16) Uani 1 1 d . . .
H20E H 0.0314 0.1156 0.1021 0.132 Uiso 1 1 calc R . .
H20F H 0.0676 0.0297 0.1502 0.132 Uiso 1 1 calc R . .
C204 C -0.0888(3) 0.1006(3) 0.16786(19) 0.1204(17) Uani 1 1 d . . .
H20G H -0.1474 0.1285 0.1450 0.145 Uiso 1 1 calc R . .
H20H H -0.1135 0.0401 0.1922 0.145 Uiso 1 1 calc R . .
C205 C -0.0709(3) 0.1892(3) 0.20566(18) 0.1197(18) Uani 1 1 d . . .
H20I H -0.0577 0.2539 0.1814 0.144 Uiso 1 1 calc R . .
H20J H -0.0049 0.1657 0.2238 0.144 Uiso 1 1 calc R . .
C206 C -0.1608(3) 0.2225(3) 0.25211(19) 0.1225(18) Uani 1 1 d . . .
H20K H -0.2270 0.2456 0.2341 0.147 Uiso 1 1 calc R . .
H20L H -0.1738 0.1580 0.2766 0.147 Uiso 1 1 calc R . .
C207 C -0.1425(3) 0.3117(3) 0.28951(19) 0.1195(18) Uani 1 1 d . . .
H20M H -0.1328 0.3771 0.2652 0.143 Uiso 1 1 calc R . .
H20N H -0.0746 0.2899 0.3061 0.143 Uiso 1 1 calc R . .
C208 C -0.2301(3) 0.3426(3) 0.33792(19) 0.1194(17) Uani 1 1 d . . .
H20O H -0.2982 0.3639 0.3214 0.143 Uiso 1 1 calc R . .
H20P H -0.2395 0.2774 0.3624 0.143 Uiso 1 1 calc R . .
C209 C -0.2119(4) 0.4321(3) 0.37477(19) 0.1201(18) Uani 1 1 d . . .
H20Q H -0.2031 0.4972 0.3502 0.144 Uiso 1 1 calc R . .
H20R H -0.1433 0.4109 0.3908 0.144 Uiso 1 1 calc R . .
C210 C -0.2971(4) 0.4632(3) 0.42322(19) 0.1191(17) Uani 1 1 d . . .
H21A H -0.3662 0.4822 0.4074 0.143 Uiso 1 1 calc R . .
H21B H -0.3043 0.3988 0.4486 0.143 Uiso 1 1 calc R . .
C211 C -0.2795(3) 0.5547(3) 0.45845(18) 0.1129(17) Uani 1 1 d . . .
H21C H -0.2100 0.5357 0.4738 0.136 Uiso 1 1 calc R . .
H21D H -0.2725 0.6190 0.4329 0.136 Uiso 1 1 calc R . .
C212 C -0.3625(4) 0.5868(3) 0.50699(19) 0.1214(18) Uani 1 1 d . . .
H21E H -0.4325 0.6033 0.4918 0.146 Uiso 1 1 calc R . .
H21F H -0.3675 0.5233 0.5332 0.146 Uiso 1 1 calc R . .
C213 C -0.3469(3) 0.6805(3) 0.54094(19) 0.1174(17) Uani 1 1 d . . .
H21G H -0.3425 0.7442 0.5148 0.141 Uiso 1 1 calc R . .
H21H H -0.2766 0.6643 0.5558 0.141 Uiso 1 1 calc R . .
C214 C -0.4292(4) 0.7119(3) 0.58972(19) 0.1201(17) Uani 1 1 d . . .
H21I H -0.4999 0.7265 0.5751 0.144 Uiso 1 1 calc R . .
H21J H -0.4323 0.6489 0.6165 0.144 Uiso 1 1 calc R . .
C215 C -0.4137(4) 0.8071(3) 0.6223(2) 0.1258(18) Uani 1 1 d . . .
H21K H -0.4101 0.8698 0.5954 0.151 Uiso 1 1 calc R . .
H21L H -0.3431 0.7922 0.6370 0.151 Uiso 1 1 calc R . .
C216 C -0.4962(4) 0.8404(4) 0.6716(2) 0.137(2) Uani 1 1 d . . .
H21M H -0.5671 0.8539 0.6572 0.164 Uiso 1 1 calc R . .
H21N H -0.4986 0.7785 0.6990 0.164 Uiso 1 1 calc R . .
C217 C -0.4810(4) 0.9368(4) 0.7028(2) 0.153(2) Uani 1 1 d . . .
H21O H -0.4802 0.9991 0.6755 0.183 Uiso 1 1 calc R . .
H21P H -0.4093 0.9241 0.7164 0.183 Uiso 1 1 calc R . .
C218 C -0.5616(4) 0.9685(4) 0.75246(19) 0.178(2) Uani 1 1 d . . .
H21Q H -0.5406 1.0304 0.7704 0.267 Uiso 1 1 calc R . .
H21R H -0.5644 0.9077 0.7799 0.267 Uiso 1 1 calc R . .
H21S H -0.6323 0.9879 0.7394 0.267 Uiso 1 1 calc R . .
C2 C 0.3527(3) -0.0573(4) 0.0673(2) 0.1062(16) Uani 1 1 d . . .
H2A H 0.4250 -0.0468 0.0765 0.127 Uiso 1 1 calc R . .
H2B H 0.2999 -0.0241 0.0974 0.127 Uiso 1 1 calc R . .
O3 O 0.2822(2) 0.1688(2) 0.06170(15) 0.1007(10) Uani 1 1 d . . .
C31 C 0.3026(4) 0.1154(5) 0.0098(3) 0.0902(16) Uani 1 1 d . . .
C32 C 0.2812(4) 0.1737(4) -0.0406(3) 0.0904(16) Uani 1 1 d . . .
C33 C 0.2974(3) 0.1195(5) -0.0913(2) 0.1028(17) Uani 1 1 d . . .
H33 H 0.2879 0.1589 -0.1258 0.123 Uiso 1 1 calc R . .
C34 C 0.3273(4) 0.0087(5) -0.0921(2) 0.1019(17) Uani 1 1 d . . .
H34 H 0.3354 -0.0276 -0.1268 0.122 Uiso 1 1 calc R . .
C35 C 0.3455(3) -0.0493(4) -0.0417(3) 0.1009(17) Uani 1 1 d . . .
H35 H 0.3663 -0.1250 -0.0426 0.121 Uiso 1 1 calc R . .
C36 C 0.3336(3) 0.0023(5) 0.0104(3) 0.0855(15) Uani 1 1 d . . .
C301 C 0.3744(4) 0.1929(3) 0.0858(2) 0.1140(17) Uani 1 1 d . . .
H30A H 0.3978 0.2609 0.0684 0.137 Uiso 1 1 calc R . .
H30B H 0.4339 0.1343 0.0781 0.137 Uiso 1 1 calc R . .
C302 C 0.3475(4) 0.2044(4) 0.1492(2) 0.135(2) Uani 1 1 d . . .
H30C H 0.3223 0.1364 0.1655 0.162 Uiso 1 1 calc R . .
H30D H 0.4141 0.2133 0.1657 0.162 Uiso 1 1 calc R . .
C303 C 0.2647(4) 0.2961(3) 0.1670(2) 0.1264(19) Uani 1 1 d . . .
H30E H 0.1957 0.2835 0.1542 0.152 Uiso 1 1 calc R . .
H30F H 0.2860 0.3634 0.1477 0.152 Uiso 1 1 calc R . .
C304 C 0.2478(4) 0.3122(4) 0.2312(2) 0.136(2) Uani 1 1 d . . .
H30G H 0.2183 0.2482 0.2500 0.163 Uiso 1 1 calc R . .
H30H H 0.3184 0.3156 0.2446 0.163 Uiso 1 1 calc R . .
C305 C 0.1754(4) 0.4103(4) 0.2495(2) 0.1303(19) Uani 1 1 d . . .
H30I H 0.1029 0.4036 0.2394 0.156 Uiso 1 1 calc R . .
H30J H 0.2010 0.4736 0.2279 0.156 Uiso 1 1 calc R . .
C306 C 0.1668(4) 0.4319(4) 0.3126(2) 0.138(2) Uani 1 1 d . . .
H30K H 0.1383 0.3695 0.3337 0.165 Uiso 1 1 calc R . .
H30L H 0.2401 0.4342 0.3228 0.165 Uiso 1 1 calc R . .
C307 C 0.1002(4) 0.5307(4) 0.3326(2) 0.137(2) Uani 1 1 d . . .
H30M H 0.0254 0.5256 0.3257 0.164 Uiso 1 1 calc R . .
H30N H 0.1246 0.5927 0.3094 0.164 Uiso 1 1 calc R . .
C308 C 0.1006(4) 0.5548(4) 0.3950(2) 0.141(2) Uani 1 1 d . . .
H30O H 0.0743 0.4934 0.4181 0.169 Uiso 1 1 calc R . .
H30P H 0.1759 0.5571 0.4020 0.169 Uiso 1 1 calc R . .
C309 C 0.0368(4) 0.6556(4) 0.4161(2) 0.137(2) Uani 1 1 d . . .
H30Q H -0.0385 0.6532 0.4092 0.164 Uiso 1 1 calc R . .
H30R H 0.0629 0.7170 0.3930 0.164 Uiso 1 1 calc R . .
C310 C 0.0375(4) 0.6793(4) 0.4774(2) 0.142(2) Uani 1 1 d . . .
H31A H 0.0111 0.6181 0.5004 0.170 Uiso 1 1 calc R . .
H31B H 0.1129 0.6812 0.4842 0.170 Uiso 1 1 calc R . .
C311 C -0.0258(4) 0.7808(4) 0.4989(2) 0.141(2) Uani 1 1 d . . .
H31C H -0.1013 0.7787 0.4923 0.169 Uiso 1 1 calc R . .
H31D H 0.0003 0.8420 0.4756 0.169 Uiso 1 1 calc R . .
C312 C -0.0241(4) 0.8044(4) 0.5596(2) 0.146(2) Uani 1 1 d . B .
H31E H 0.0514 0.8073 0.5660 0.176 Uiso 1 1 calc R . .
H31F H -0.0492 0.7426 0.5828 0.176 Uiso 1 1 calc R . .
C313 C -0.0885(4) 0.9052(4) 0.5817(2) 0.148(2) Uani 1 1 d . . .
H31G H -0.0648 0.9669 0.5579 0.178 Uiso 1 1 calc R A 1
H31H H -0.1643 0.9014 0.5763 0.178 Uiso 1 1 calc R A 1
C314 C -0.0841(4) 0.9295(3) 0.6421(2) 0.153(2) Uiso 0.50 1 d PD B 1
H31I H -0.0095 0.9412 0.6462 0.184 Uiso 0.50 1 calc PR B 1
H31J H -0.0994 0.8642 0.6653 0.184 Uiso 0.50 1 calc PR B 1
C315 C -0.1582(13) 1.0258(9) 0.6680(4) 0.160(2) Uiso 0.50 1 d PD B 1
H31K H -0.1280 1.0926 0.6537 0.191 Uiso 0.50 1 calc PR B 1
H31L H -0.2284 1.0275 0.6533 0.191 Uiso 0.50 1 calc PR B 1
C316 C -0.1788(7) 1.0303(6) 0.7328(3) 0.160(3) Uiso 0.50 1 d PD B 1
H31M H -0.1093 1.0333 0.7476 0.192 Uiso 0.50 1 calc PR B 1
H31N H -0.2052 0.9618 0.7475 0.192 Uiso 0.50 1 calc PR B 1
C317 C -0.2599(7) 1.1260(7) 0.7580(5) 0.174(3) Uiso 0.50 1 d PD B 1
H31O H -0.3229 1.1368 0.7364 0.209 Uiso 0.50 1 calc PR B 1
H31P H -0.2850 1.1079 0.7979 0.209 Uiso 0.50 1 calc PR B 1
C318 C -0.2082(8) 1.2287(7) 0.7552(5) 0.230(5) Uiso 0.50 1 d PD B 1
H31Q H -0.2586 1.2860 0.7735 0.345 Uiso 0.50 1 calc PR B 1
H31R H -0.1887 1.2499 0.7156 0.345 Uiso 0.50 1 calc PR B 1
H31S H -0.1436 1.2169 0.7749 0.345 Uiso 0.50 1 calc PR B 1
C34' C -0.0841(4) 0.9295(3) 0.6421(2) 0.153(2) Uiso 0.50 1 d PD B 2
H34A H -0.0077 0.9281 0.6478 0.184 Uiso 0.50 1 calc PR B 2
H34B H -0.1120 0.8697 0.6657 0.184 Uiso 0.50 1 calc PR B 2
C35' C -0.1436(13) 1.0355(9) 0.6652(4) 0.160(2) Uiso 0.50 1 d PD B 2
H35A H -0.2213 1.0290 0.6682 0.191 Uiso 0.50 1 calc PR B 2
H35B H -0.1297 1.0933 0.6363 0.191 Uiso 0.50 1 calc PR B 2
C36' C -0.1196(6) 1.0741(7) 0.7222(4) 0.160(3) Uiso 0.50 1 d PD B 2
H36A H -0.1165 1.0105 0.7486 0.192 Uiso 0.50 1 calc PR B 2
H36B H -0.0467 1.0965 0.7163 0.192 Uiso 0.50 1 calc PR B 2
C37' C -0.1917(7) 1.1638(8) 0.7521(5) 0.174(3) Uiso 0.50 1 d PD B 2
H37A H -0.1853 1.2290 0.7273 0.209 Uiso 0.50 1 calc PR B 2
H37B H -0.1581 1.1760 0.7864 0.209 Uiso 0.50 1 calc PR B 2
C38' C -0.3118(7) 1.1652(8) 0.7716(5) 0.230(5) Uiso 0.50 1 d PD B 2
H38A H -0.3394 1.2343 0.7889 0.345 Uiso 0.50 1 calc PR B 2
H38B H -0.3227 1.1062 0.7995 0.345 Uiso 0.50 1 calc PR B 2
H38C H -0.3501 1.1562 0.7390 0.345 Uiso 0.50 1 calc PR B 2
C3 C 0.2470(4) 0.2960(3) -0.04004(17) 0.0953(14) Uani 1 1 d . . .
H3A H 0.2702 0.3288 -0.0774 0.114 Uiso 1 1 calc R . .
H3B H 0.2830 0.3279 -0.0112 0.114 Uiso 1 1 calc R . .

loop_
_atom_site_aniso_label
_atom_site_aniso_U_11
_atom_site_aniso_U_22
_atom_site_aniso_U_33
_atom_site_aniso_U_23
_atom_site_aniso_U_13
_atom_site_aniso_U_12
O1 0.112(2) 0.085(2) 0.083(2) -0.010(2) 0.014(2) -0.0182(19)
C11 0.101(5) 0.065(3) 0.075(5) -0.003(3) -0.002(4) -0.001(3)
C12 0.103(5) 0.062(3) 0.088(5) 0.003(3) -0.006(4) -0.003(3)
C13 0.106(5) 0.085(3) 0.097(5) -0.002(4) 0.010(5) -0.021(3)
C14 0.136(6) 0.085(3) 0.084(5) -0.015(3) 0.004(5) -0.002(4)
C15 0.116(5) 0.076(3) 0.110(6) -0.012(3) -0.007(4) -0.005(4)
C16 0.095(5) 0.071(3) 0.098(5) 0.008(3) -0.004(5) -0.007(3)
C101 0.135(4) 0.094(4) 0.098(4) -0.004(3) 0.019(3) -0.024(3)
C102 0.171(5) 0.093(3) 0.077(4) 0.002(3) 0.016(4) -0.031(3)
C103 0.153(5) 0.100(4) 0.086(4) -0.013(3) 0.006(4) -0.023(3)
C104 0.176(5) 0.101(4) 0.076(4) -0.009(3) 0.008(4) -0.036(4)
C105 0.151(5) 0.102(4) 0.099(4) -0.014(3) 0.004(4) -0.005(3)
C106 0.170(5) 0.103(4) 0.076(4) -0.006(3) 0.004(4) -0.026(4)
C107 0.163(5) 0.095(4) 0.098(4) -0.019(3) 0.006(4) -0.005(4)
C108 0.168(5) 0.099(4) 0.090(4) -0.015(3) -0.001(4) -0.007(4)
C109 0.169(5) 0.100(4) 0.094(4) -0.012(3) 0.009(4) -0.006(4)
C110 0.166(5) 0.111(4) 0.083(4) -0.025(3) 0.010(4) -0.015(4)
C111 0.165(5) 0.100(4) 0.100(4) -0.018(3) 0.009(4) 0.000(4)
C112 0.144(5) 0.113(4) 0.103(4) -0.034(3) 0.006(4) -0.011(4)
C113 0.145(5) 0.100(4) 0.107(4) -0.016(3) 0.007(4) -0.011(3)
C114 0.153(5) 0.130(4) 0.103(4) -0.030(4) 0.030(4) -0.020(4)
C115 0.157(5) 0.114(4) 0.139(5) -0.043(4) 0.022(4) -0.017(4)
C116 0.166(5) 0.126(4) 0.120(5) -0.048(4) 0.013(4) -0.037(4)
C117 0.159(6) 0.143(5) 0.174(6) -0.060(4) 0.024(5) -0.039(4)
C118 0.165(5) 0.172(5) 0.161(6) -0.060(4) 0.028(4) -0.031(4)
C1 0.101(4) 0.102(3) 0.111(5) 0.016(3) -0.006(4) -0.012(3)
O2 0.107(3) 0.108(2) 0.098(3) -0.008(2) 0.001(2) 0.007(2)
C21 0.082(5) 0.093(5) 0.095(4) -0.004(3) 0.003(3) -0.005(4)
C22 0.097(5) 0.088(4) 0.092(4) 0.005(3) -0.003(4) -0.014(4)
C23 0.081(4) 0.107(4) 0.143(5) 0.008(4) 0.006(4) -0.012(4)
C24 0.103(5) 0.097(5) 0.172(5) -0.008(4) -0.004(4) 0.001(4)
C25 0.104(5) 0.095(4) 0.153(5) 0.015(4) -0.008(4) 0.003(5)
C26 0.088(5) 0.097(4) 0.093(4) 0.005(3) -0.005(3) -0.011(4)
C201 0.107(4) 0.103(4) 0.093(4) -0.008(3) -0.002(4) 0.013(3)
C202 0.104(4) 0.102(3) 0.106(4) -0.018(3) -0.018(3) 0.009(3)
C203 0.122(4) 0.096(3) 0.108(4) -0.021(3) 0.005(3) -0.005(3)
C204 0.113(4) 0.110(4) 0.133(5) -0.049(3) 0.001(4) 0.011(3)
C205 0.150(5) 0.103(4) 0.100(4) -0.033(3) 0.008(4) 0.001(3)
C206 0.146(5) 0.106(4) 0.111(4) -0.032(3) 0.002(4) 0.003(3)
C207 0.150(5) 0.102(4) 0.101(4) -0.027(3) 0.001(4) 0.000(4)
C208 0.143(5) 0.110(4) 0.099(4) -0.015(3) 0.004(4) -0.002(4)
C209 0.162(5) 0.099(4) 0.095(4) -0.026(3) -0.003(4) 0.000(4)
C210 0.166(5) 0.099(4) 0.088(4) -0.018(3) 0.006(4) -0.013(4)
C211 0.132(5) 0.097(4) 0.104(4) -0.026(3) 0.004(4) -0.001(3)
C212 0.155(5) 0.101(4) 0.102(4) -0.024(3) 0.014(4) -0.012(4)
C213 0.145(5) 0.101(4) 0.099(4) -0.020(3) 0.008(4) -0.003(3)
C214 0.153(5) 0.106(4) 0.097(4) -0.023(3) 0.011(4) -0.015(4)
C215 0.159(5) 0.109(4) 0.107(5) -0.015(3) -0.005(4) -0.011(4)
C216 0.171(6) 0.124(4) 0.110(5) -0.027(4) -0.005(4) 0.002(4)
C217 0.210(7) 0.132(4) 0.112(5) -0.025(4) -0.009(4) -0.002(5)
C218 0.226(6) 0.186(5) 0.105(5) -0.018(4) 0.001(4) 0.027(5)
C2 0.115(4) 0.098(4) 0.111(5) 0.003(4) -0.023(3) -0.022(3)
O3 0.103(3) 0.106(2) 0.096(3) -0.017(2) -0.010(2) -0.021(2)
C31 0.089(4) 0.106(5) 0.080(5) -0.023(4) -0.009(4) -0.021(4)
C32 0.074(4) 0.090(4) 0.108(5) -0.027(4) -0.005(4) -0.011(3)
C33 0.101(4) 0.086(4) 0.118(5) -0.002(4) -0.001(4) -0.008(3)
C34 0.096(4) 0.132(5) 0.077(4) -0.012(4) -0.003(3) -0.017(4)
C35 0.085(4) 0.098(4) 0.116(5) -0.025(4) 0.010(4) -0.011(3)
C36 0.078(3) 0.073(4) 0.102(5) -0.003(4) 0.005(3) -0.007(3)
C301 0.128(5) 0.103(4) 0.120(5) -0.018(3) -0.032(4) -0.027(3)
C302 0.177(6) 0.135(5) 0.106(5) -0.031(4) -0.046(4) -0.025(4)
C303 0.151(5) 0.107(4) 0.119(5) -0.029(4) -0.017(4) 0.001(4)
C304 0.168(5) 0.156(5) 0.086(4) -0.021(4) -0.009(4) -0.022(4)
C305 0.142(5) 0.136(5) 0.110(5) -0.012(4) 0.005(4) -0.020(4)
C306 0.165(5) 0.141(5) 0.101(5) -0.019(4) 0.016(4) -0.019(4)
C307 0.153(5) 0.128(5) 0.128(5) -0.015(4) 0.002(4) -0.021(4)
C308 0.175(6) 0.137(5) 0.108(5) -0.029(4) 0.002(4) -0.014(4)
C309 0.155(5) 0.130(5) 0.125(5) 0.000(4) -0.017(5) -0.022(4)
C310 0.164(5) 0.140(5) 0.117(5) -0.012(4) 0.008(5) -0.019(4)
C311 0.176(6) 0.129(5) 0.115(5) 0.001(4) -0.007(5) -0.019(4)
C312 0.173(6) 0.132(5) 0.124(5) -0.010(4) 0.011(5) -0.005(4)
C313 0.187(6) 0.146(5) 0.122(5) -0.003(4) -0.047(4) -0.030(4)
C3 0.107(4) 0.080(4) 0.104(4) -0.002(3) -0.016(3) -0.030(3)

loop_
_atom_type_symbol
_atom_type_description
_atom_type_scat_dispersion_real
_atom_type_scat_dispersion_imag
_atom_type_scat_source
C C 0.0033 0.0016 'International Tables Vol C Tables 4.2.6.8 and 6.1.1.4'
H H 0.0000 0.0000 'International Tables Vol C Tables 4.2.6.8 and 6.1.1.4'
O O 0.0106 0.0060 'International Tables Vol C Tables 4.2.6.8 and 6.1.1.4'

loop_
_geom_angle_atom_site_label_1
_geom_angle_atom_site_label_2
_geom_angle_atom_site_label_3
_geom_angle
_geom_angle_site_symmetry_1
_geom_angle_site_symmetry_3
_geom_angle_publ_flag
C11 O1 C101 115.2(3) . . ?
C12 C11 C16 121.5(5) . . ?
C12 C11 O1 121.8(6) . . ?
C16 C11 O1 116.5(6) . . ?
C11 C12 C13 118.4(5) . . ?
C11 C12 C1 120.2(6) . . ?
C13 C12 C1 121.4(6) . . ?
C14 C13 C12 121.4(5) . . ?
C14 C13 H13 119.3 . . ?
C12 C13 H13 119.3 . . ?
C13 C14 C15 119.0(5) . . ?
C13 C14 H14 120.5 . . ?
C15 C14 H14 120.5 . . ?
C16 C15 C14 120.8(5) . . ?
C16 C15 H15 119.6 . . ?
C14 C15 H15 119.6 . . ?
C15 C16 C11 119.1(5) . . ?
C15 C16 C3 118.8(6) . 2 ?
C11 C16 C3 122.1(6) . 2 ?
O1 C101 C102 107.3(3) . . ?
O1 C101 H10A 110.3 . . ?
C102 C101 H10A 110.3 . . ?
O1 C101 H10B 110.3 . . ?
C102 C101 H10B 110.3 . . ?
H10A C101 H10B 108.5 . . ?
C103 C102 C101 117.6(4) . . ?
C103 C102 H10C 107.9 . . ?
C101 C102 H10C 107.9 . . ?
C103 C102 H10D 107.9 . . ?
C101 C102 H10D 107.9 . . ?
H10C C102 H10D 107.2 . . ?
C102 C103 C104 114.1(4) . . ?
C102 C103 H10E 108.7 . . ?
C104 C103 H10E 108.7 . . ?
C102 C103 H10F 108.7 . . ?
C104 C103 H10F 108.7 . . ?
H10E C103 H10F 107.6 . . ?
C105 C104 C103 119.3(4) . . ?
C105 C104 H10G 107.5 . . ?
C103 C104 H10G 107.5 . . ?
C105 C104 H10H 107.5 . . ?
C103 C104 H10H 107.5 . . ?
H10G C104 H10H 107.0 . . ?
C104 C105 C106 116.1(4) . . ?
C104 C105 H10I 108.3 . . ?
C106 C105 H10I 108.3 . . ?
C104 C105 H10J 108.3 . . ?
C106 C105 H10J 108.3 . . ?
H10I C105 H10J 107.4 . . ?
C107 C106 C105 118.0(4) . . ?
C107 C106 H10K 107.8 . . ?
C105 C106 H10K 107.8 . . ?
C107 C106 H10L 107.8 . . ?
C105 C106 H10L 107.8 . . ?
H10K C106 H10L 107.1 . . ?
C108 C107 C106 115.7(4) . . ?
C108 C107 H10M 108.4 . . ?
C106 C107 H10M 108.4 . . ?
C108 C107 H10N 108.4 . . ?
C106 C107 H10N 108.4 . . ?
H10M C107 H10N 107.4 . . ?
C107 C108 C109 117.4(4) . . ?
C107 C108 H10O 107.9 . . ?
C109 C108 H10O 107.9 . . ?
C107 C108 H10P 107.9 . . ?
C109 C108 H10P 107.9 . . ?
H10O C108 H10P 107.2 . . ?
C110 C109 C108 117.0(4) . . ?
C110 C109 H10Q 108.1 . . ?
C108 C109 H10Q 108.1 . . ?
C110 C109 H10R 108.1 . . ?
C108 C109 H10R 108.1 . . ?
H10Q C109 H10R 107.3 . . ?
C109 C110 C111 117.3(4) . . ?
C109 C110 H11A 108.0 . . ?
C111 C110 H11A 108.0 . . ?
C109 C110 H11B 108.0 . . ?
C111 C110 H11B 108.0 . . ?
H11A C110 H11B 107.2 . . ?
C112 C111 C110 117.1(4) . . ?
C112 C111 H11C 108.0 . . ?
C110 C111 H11C 108.0 . . ?
C112 C111 H11D 108.0 . . ?
C110 C111 H11D 108.0 . . ?
H11C C111 H11D 107.3 . . ?
C113 C112 C111 118.2(4) . . ?
C113 C112 H11E 107.8 . . ?
C111 C112 H11E 107.8 . . ?
C113 C112 H11F 107.8 . . ?
C111 C112 H11F 107.8 . . ?
H11E C112 H11F 107.1 . . ?
C112 C113 C114 117.6(4) . . ?
C112 C113 H11G 107.9 . . ?
C114 C113 H11G 107.9 . . ?
C112 C113 H11H 107.9 . . ?
C114 C113 H11H 107.9 . . ?
H11G C113 H11H 107.2 . . ?
C115 C114 C113 118.4(4) . . ?
C115 C114 H11I 107.7 . . ?
C113 C114 H11I 107.7 . . ?
C115 C114 H11J 107.7 . . ?
C113 C114 H11J 107.7 . . ?
H11I C114 H11J 107.1 . . ?
C114 C115 C116 117.1(4) . . ?
C114 C115 H11K 108.0 . . ?
C116 C115 H11K 108.0 . . ?
C114 C115 H11L 108.0 . . ?
C116 C115 H11L 108.0 . . ?
H11K C115 H11L 107.3 . . ?
C117 C116 C115 118.4(4) . . ?
C117 C116 H11M 107.7 . . ?
C115 C116 H11M 107.7 . . ?
C117 C116 H11N 107.7 . . ?
C115 C116 H11N 107.7 . . ?
H11M C116 H11N 107.1 . . ?
C116 C117 C118 117.9(5) . . ?
C116 C117 H11O 107.8 . . ?
C118 C117 H11O 107.8 . . ?
C116 C117 H11P 107.8 . . ?
C118 C117 H11P 107.8 . . ?
H11O C117 H11P 107.2 . . ?
C117 C118 H11Q 109.5 . . ?
C117 C118 H11R 109.5 . . ?
H11Q C118 H11R 109.5 . . ?
C117 C118 H11S 109.5 . . ?
H11Q C118 H11S 109.5 . . ?
H11R C118 H11S 109.5 . . ?
C26 C1 C12 113.8(4) . . ?
C26 C1 H1A 108.8 . . ?
C12 C1 H1A 108.8 . . ?
C26 C1 H1B 108.8 . . ?
C12 C1 H1B 108.8 . . ?
H1A C1 H1B 107.7 . . ?
C21 O2 C201 117.4(4) . . ?
C22 C21 O2 120.2(6) . . ?
C22 C21 C26 121.2(5) . . ?
O2 C21 C26 118.1(6) . . ?
C21 C22 C23 118.6(5) . . ?
C21 C22 C2 120.6(6) . . ?
C23 C22 C2 120.7(6) . . ?
C24 C23 C22 120.8(5) . . ?
C24 C23 H23 119.6 . . ?
C22 C23 H23 119.6 . . ?
C25 C24 C23 119.4(5) . . ?
C25 C24 H24 120.3 . . ?
C23 C24 H24 120.3 . . ?
C24 C25 C26 122.4(5) . . ?
C24 C25 H25 118.8 . . ?
C26 C25 H25 118.8 . . ?
C25 C26 C21 117.6(5) . . ?
C25 C26 C1 123.2(6) . . ?
C21 C26 C1 119.2(6) . . ?
O2 C201 C202 106.2(4) . . ?
O2 C201 H20A 110.5 . . ?
C202 C201 H20A 110.5 . . ?
O2 C201 H20B 110.5 . . ?
C202 C201 H20B 110.5 . . ?
H20A C201 H20B 108.7 . . ?
C203 C202 C201 114.3(4) . . ?
C203 C202 H20C 108.7 . . ?
C201 C202 H20C 108.7 . . ?
C203 C202 H20D 108.7 . . ?
C201 C202 H20D 108.7 . . ?
H20C C202 H20D 107.6 . . ?
C202 C203 C204 115.0(4) . . ?
C202 C203 H20E 108.5 . . ?
C204 C203 H20E 108.5 . . ?
C202 C203 H20F 108.5 . . ?
C204 C203 H20F 108.5 . . ?
H20E C203 H20F 107.5 . . ?
C205 C204 C203 116.2(4) . . ?
C205 C204 H20G 108.2 . . ?
C203 C204 H20G 108.2 . . ?
C205 C204 H20H 108.2 . . ?
C203 C204 H20H 108.2 . . ?
H20G C204 H20H 107.4 . . ?
C204 C205 C206 116.8(4) . . ?
C204 C205 H20I 108.1 . . ?
C206 C205 H20I 108.1 . . ?
C204 C205 H20J 108.1 . . ?
C206 C205 H20J 108.1 . . ?
H20I C205 H20J 107.3 . . ?
C207 C206 C205 116.4(4) . . ?
C207 C206 H20K 108.2 . . ?
C205 C206 H20K 108.2 . . ?
C207 C206 H20L 108.2 . . ?
C205 C206 H20L 108.2 . . ?
H20K C206 H20L 107.3 . . ?
C206 C207 C208 116.9(4) . . ?
C206 C207 H20M 108.1 . . ?
C208 C207 H20M 108.1 . . ?
C206 C207 H20N 108.1 . . ?
C208 C207 H20N 108.1 . . ?
H20M C207 H20N 107.3 . . ?
C209 C208 C207 116.7(4) . . ?
C209 C208 H20O 108.1 . . ?
C207 C208 H20O 108.1 . . ?
C209 C208 H20P 108.1 . . ?
C207 C208 H20P 108.1 . . ?
H20O C208 H20P 107.3 . . ?
C208 C209 C210 117.6(4) . . ?
C208 C209 H20Q 107.9 . . ?
C210 C209 H20Q 107.9 . . ?
C208 C209 H20R 107.9 . . ?
C210 C209 H20R 107.9 . . ?
H20Q C209 H20R 107.2 . . ?
C211 C210 C209 116.9(4) . . ?
C211 C210 H21A 108.1 . . ?
C209 C210 H21A 108.1 . . ?
C211 C210 H21B 108.1 . . ?
C209 C210 H21B 108.1 . . ?
H21A C210 H21B 107.3 . . ?
C212 C211 C210 118.0(4) . . ?
C212 C211 H21C 107.8 . . ?
C210 C211 H21C 107.8 . . ?
C212 C211 H21D 107.8 . . ?
C210 C211 H21D 107.8 . . ?
H21C C211 H21D 107.1 . . ?
C213 C212 C211 118.1(4) . . ?
C213 C212 H21E 107.8 . . ?
C211 C212 H21E 107.8 . . ?
C213 C212 H21F 107.8 . . ?
C211 C212 H21F 107.8 . . ?
H21E C212 H21F 107.1 . . ?
C212 C213 C214 118.1(4) . . ?
C212 C213 H21G 107.8 . . ?
C214 C213 H21G 107.8 . . ?
C212 C213 H21H 107.8 . . ?
C214 C213 H21H 107.8 . . ?
H21G C213 H21H 107.1 . . ?
C215 C214 C213 117.4(4) . . ?
C215 C214 H21I 108.0 . . ?
C213 C214 H21I 108.0 . . ?
C215 C214 H21J 108.0 . . ?
C213 C214 H21J 108.0 . . ?
H21I C214 H21J 107.2 . . ?
C214 C215 C216 118.2(4) . . ?
C214 C215 H21K 107.8 . . ?
C216 C215 H21K 107.8 . . ?
C214 C215 H21L 107.8 . . ?
C216 C215 H21L 107.8 . . ?
H21K C215 H21L 107.1 . . ?
C217 C216 C215 117.6(5) . . ?
C217 C216 H21M 107.9 . . ?
C215 C216 H21M 107.9 . . ?
C217 C216 H21N 107.9 . . ?
C215 C216 H21N 107.9 . . ?
H21M C216 H21N 107.2 . . ?
C216 C217 C218 117.6(5) . . ?
C216 C217 H21O 107.9 . . ?
C218 C217 H21O 107.9 . . ?
C216 C217 H21P 107.9 . . ?
C218 C217 H21P 107.9 . . ?
H21O C217 H21P 107.2 . . ?
C217 C218 H21Q 109.5 . . ?
C217 C218 H21R 109.5 . . ?
H21Q C218 H21R 109.5 . . ?
C217 C218 H21S 109.5 . . ?
H21Q C218 H21S 109.5 . . ?
H21R C218 H21S 109.5 . . ?
C22 C2 C36 114.3(4) . . ?
C22 C2 H2A 108.7 . . ?
C36 C2 H2A 108.7 . . ?
C22 C2 H2B 108.7 . . ?
C36 C2 H2B 108.7 . . ?
H2A C2 H2B 107.6 . . ?
C31 O3 C301 115.8(4) . . ?
C32 C31 O3 119.1(6) . . ?
C32 C31 C36 121.5(5) . . ?
O3 C31 C36 119.1(6) . . ?
C33 C32 C31 118.8(5) . . ?
C33 C32 C3 120.7(6) . . ?
C31 C32 C3 120.4(5) . . ?
C34 C33 C32 121.1(5) . . ?
C34 C33 H33 119.5 . . ?
C32 C33 H33 119.5 . . ?
C33 C34 C35 119.9(5) . . ?
C33 C34 H34 120.1 . . ?
C35 C34 H34 120.1 . . ?
C34 C35 C36 121.3(5) . . ?
C34 C35 H35 119.4 . . ?
C36 C35 H35 119.4 . . ?
C35 C36 C31 117.4(5) . . ?
C35 C36 C2 123.6(5) . . ?
C31 C36 C2 119.0(6) . . ?
O3 C301 C302 109.6(4) . . ?
O3 C301 H30A 109.8 . . ?
C302 C301 H30A 109.8 . . ?
O3 C301 H30B 109.8 . . ?
C302 C301 H30B 109.8 . . ?
H30A C301 H30B 108.2 . . ?
C303 C302 C301 115.5(4) . . ?
C303 C302 H30C 108.4 . . ?
C301 C302 H30C 108.4 . . ?
C303 C302 H30D 108.4 . . ?
C301 C302 H30D 108.4 . . ?
H30C C302 H30D 107.5 . . ?
C302 C303 C304 114.0(4) . . ?
C302 C303 H30E 108.8 . . ?
C304 C303 H30E 108.8 . . ?
C302 C303 H30F 108.8 . . ?
C304 C303 H30F 108.8 . . ?
H30E C303 H30F 107.7 . . ?
C305 C304 C303 115.1(4) . . ?
C305 C304 H30G 108.5 . . ?
C303 C304 H30G 108.5 . . ?
C305 C304 H30H 108.5 . . ?
C303 C304 H30H 108.5 . . ?
H30G C304 H30H 107.5 . . ?
C304 C305 C306 115.1(5) . . ?
C304 C305 H30I 108.5 . . ?
C306 C305 H30I 108.5 . . ?
C304 C305 H30J 108.5 . . ?
C306 C305 H30J 108.5 . . ?
H30I C305 H30J 107.5 . . ?
C307 C306 C305 117.5(5) . . ?
C307 C306 H30K 107.9 . . ?
C305 C306 H30K 107.9 . . ?
C307 C306 H30L 107.9 . . ?
C305 C306 H30L 107.9 . . ?
H30K C306 H30L 107.2 . . ?
C306 C307 C308 116.2(5) . . ?
C306 C307 H30M 108.2 . . ?
C308 C307 H30M 108.2 . . ?
C306 C307 H30N 108.2 . . ?
C308 C307 H30N 108.2 . . ?
H30M C307 H30N 107.4 . . ?
C309 C308 C307 117.5(5) . . ?
C309 C308 H30O 107.9 . . ?
C307 C308 H30O 107.9 . . ?
C309 C308 H30P 107.9 . . ?
C307 C308 H30P 107.9 . . ?
H30O C308 H30P 107.2 . . ?
C308 C309 C310 117.4(5) . . ?
C308 C309 H30Q 108.0 . . ?
C310 C309 H30Q 108.0 . . ?
C308 C309 H30R 108.0 . . ?
C310 C309 H30R 108.0 . . ?
H30Q C309 H30R 107.2 . . ?
C311 C310 C309 117.8(5) . . ?
C311 C310 H31A 107.9 . . ?
C309 C310 H31A 107.9 . . ?
C311 C310 H31B 107.9 . . ?
C309 C310 H31B 107.9 . . ?
H31A C310 H31B 107.2 . . ?
C310 C311 C312 117.6(5) . . ?
C310 C311 H31C 107.9 . . ?
C312 C311 H31C 107.9 . . ?
C310 C311 H31D 107.9 . . ?
C312 C311 H31D 107.9 . . ?
H31C C311 H31D 107.2 . . ?
C311 C312 C313 117.9(5) . . ?
C311 C312 H31E 107.8 . . ?
C313 C312 H31E 107.8 . . ?
C311 C312 H31F 107.8 . . ?
C313 C312 H31F 107.8 . . ?
H31E C312 H31F 107.2 . . ?
C314 C313 C312 117.5(5) . . ?
C314 C313 H31G 107.9 . . ?
C312 C313 H31G 107.9 . . ?
C314 C313 H31H 107.9 . . ?
C312 C313 H31H 107.9 . . ?
H31G C313 H31H 107.2 . . ?
C313 C314 C315 119.0(6) . . ?
C313 C314 H31I 107.6 . . ?
C315 C314 H31I 107.6 . . ?
C313 C314 H31J 107.6 . . ?
C315 C314 H31J 107.6 . . ?
H31I C314 H31J 107.0 . . ?
C316 C315 C314 118.3(6) . . ?
C316 C315 H31K 107.7 . . ?
C314 C315 H31K 107.7 . . ?
C316 C315 H31L 107.7 . . ?
C314 C315 H31L 107.7 . . ?
H31K C315 H31L 107.1 . . ?
C315 C316 C317 117.1(6) . . ?
C315 C316 H31M 108.0 . . ?
C317 C316 H31M 108.0 . . ?
C315 C316 H31N 108.0 . . ?
C317 C316 H31N 108.0 . . ?
H31M C316 H31N 107.3 . . ?
C318 C317 C316 110.9(6) . . ?
C318 C317 H31O 109.5 . . ?
C316 C317 H31O 109.5 . . ?
C318 C317 H31P 109.5 . . ?
C316 C317 H31P 109.5 . . ?
H31O C317 H31P 108.0 . . ?
C317 C318 H31Q 109.5 . . ?
C317 C318 H31R 109.5 . . ?
H31Q C318 H31R 109.5 . . ?
C317 C318 H31S 109.5 . . ?
H31Q C318 H31S 109.5 . . ?
H31R C318 H31S 109.5 . . ?
C36' C35' H35A 107.4 . . ?
C36' C35' H35B 107.4 . . ?
H35A C35' H35B 107.0 . . ?
C37' C36' C35' 120.9(6) . . ?
C37' C36' H36A 107.1 . . ?
C35' C36' H36A 107.1 . . ?
C37' C36' H36B 107.1 . . ?
C35' C36' H36B 107.1 . . ?
H36A C36' H36B 106.8 . . ?
C36' C37' C38' 126.6(7) . . ?
C36' C37' H37A 105.7 . . ?
C38' C37' H37A 105.7 . . ?
C36' C37' H37B 105.7 . . ?
C38' C37' H37B 105.7 . . ?
H37A C37' H37B 106.1 . . ?
C37' C38' H38A 109.5 . . ?
C37' C38' H38B 109.5 . . ?
H38A C38' H38B 109.5 . . ?
C37' C38' H38C 109.5 . . ?
H38A C38' H38C 109.5 . . ?
H38B C38' H38C 109.5 . . ?
C32 C3 C16 111.8(3) . 2 ?
C32 C3 H3A 109.2 . . ?
C16 C3 H3A 109.2 2 . ?
C32 C3 H3B 109.2 . . ?
C16 C3 H3B 109.2 2 . ?
H3A C3 H3B 107.9 . . ?

loop_
_geom_bond_atom_site_label_1
_geom_bond_atom_site_label_2
_geom_bond_distance
_geom_bond_site_symmetry_2
_geom_bond_publ_flag
O1 C11 1.387(4) . ?
O1 C101 1.409(4) . ?
C11 C12 1.363(5) . ?
C11 C16 1.383(5) . ?
C12 C13 1.380(5) . ?
C12 C1 1.502(5) . ?
C13 C14 1.370(5) . ?
C13 H13 0.9300 . ?
C14 C15 1.379(5) . ?
C14 H14 0.9300 . ?
C15 C16 1.363(5) . ?
C15 H15 0.9300 . ?
C16 C3 1.511(5) 2 ?
C101 C102 1.501(4) . ?
C101 H10A 0.9700 . ?
C101 H10B 0.9700 . ?
C102 C103 1.465(4) . ?
C102 H10C 0.9700 . ?
C102 H10D 0.9700 . ?
C103 C104 1.495(4) . ?
C103 H10E 0.9700 . ?
C103 H10F 0.9700 . ?
C104 C105 1.466(4) . ?
C104 H10G 0.9700 . ?
C104 H10H 0.9700 . ?
C105 C106 1.491(4) . ?
C105 H10I 0.9700 . ?
C105 H10J 0.9700 . ?
C106 C107 1.490(4) . ?
C106 H10K 0.9700 . ?
C106 H10L 0.9700 . ?
C107 C108 1.473(4) . ?
C107 H10M 0.9700 . ?
C107 H10N 0.9700 . ?
C108 C109 1.481(4) . ?
C108 H10O 0.9700 . ?
C108 H10P 0.9700 . ?
C109 C110 1.474(4) . ?
C109 H10Q 0.9700 . ?
C109 H10R 0.9700 . ?
C110 C111 1.482(4) . ?
C110 H11A 0.9700 . ?
C110 H11B 0.9700 . ?
C111 C112 1.481(4) . ?
C111 H11C 0.9700 . ?
C111 H11D 0.9700 . ?
C112 C113 1.472(4) . ?
C112 H11E 0.9700 . ?
C112 H11F 0.9700 . ?
C113 C114 1.479(4) . ?
C113 H11G 0.9700 . ?
C113 H11H 0.9700 . ?
C114 C115 1.467(4) . ?
C114 H11I 0.9700 . ?
C114 H11J 0.9700 . ?
C115 C116 1.492(5) . ?
C115 H11K 0.9700 . ?
C115 H11L 0.9700 . ?
C116 C117 1.411(4) . ?
C116 H11M 0.9700 . ?
C116 H11N 0.9700 . ?
C117 C118 1.485(5) . ?
C117 H11O 0.9700 . ?
C117 H11P 0.9700 . ?
C118 H11Q 0.9600 . ?
C118 H11R 0.9600 . ?
C118 H11S 0.9600 . ?
C1 C26 1.492(5) . ?
C1 H1A 0.9700 . ?
C1 H1B 0.9700 . ?
O2 C21 1.386(4) . ?
O2 C201 1.435(4) . ?
C21 C22 1.371(5) . ?
C21 C26 1.389(5) . ?
C22 C23 1.376(5) . ?
C22 C2 1.490(5) . ?
C23 C24 1.360(5) . ?
C23 H23 0.9300 . ?
C24 C25 1.354(5) . ?
C24 H24 0.9300 . ?
C25 C26 1.361(5) . ?
C25 H25 0.9300 . ?
C201 C202 1.497(4) . ?
C201 H20A 0.9700 . ?
C201 H20B 0.9700 . ?
C202 C203 1.485(4) . ?
C202 H20C 0.9700 . ?
C202 H20D 0.9700 . ?
C203 C204 1.499(4) . ?
C203 H20E 0.9700 . ?
C203 H20F 0.9700 . ?
C204 C205 1.482(4) . ?
C204 H20G 0.9700 . ?
C204 H20H 0.9700 . ?
C205 C206 1.493(4) . ?
C205 H20I 0.9700 . ?
C205 H20J 0.9700 . ?
C206 C207 1.484(4) . ?
C206 H20K 0.9700 . ?
C206 H20L 0.9700 . ?
C207 C208 1.500(4) . ?
C207 H20M 0.9700 . ?
C207 H20N 0.9700 . ?
C208 C209 1.478(4) . ?
C208 H20O 0.9700 . ?
C208 H20P 0.9700 . ?
C209 C210 1.483(4) . ?
C209 H20Q 0.9700 . ?
C209 H20R 0.9700 . ?
C210 C211 1.472(4) . ?
C210 H21A 0.9700 . ?
C210 H21B 0.9700 . ?
C211 C212 1.471(4) . ?
C211 H21C 0.9700 . ?
C211 H21D 0.9700 . ?
C212 C213 1.468(4) . ?
C212 H21E 0.9700 . ?
C212 H21F 0.9700 . ?
C213 C214 1.469(4) . ?
C213 H21G 0.9700 . ?
C213 H21H 0.9700 . ?
C214 C215 1.466(4) . ?
C214 H21I 0.9700 . ?
C214 H21J 0.9700 . ?
C215 C216 1.483(5) . ?
C215 H21K 0.9700 . ?
C215 H21L 0.9700 . ?
C216 C217 1.458(5) . ?
C216 H21M 0.9700 . ?
C216 H21N 0.9700 . ?
C217 C218 1.472(5) . ?
C217 H21O 0.9700 . ?
C217 H21P 0.9700 . ?
C218 H21Q 0.9600 . ?
C218 H21R 0.9600 . ?
C218 H21S 0.9600 . ?
C2 C36 1.511(5) . ?
C2 H2A 0.9700 . ?
C2 H2B 0.9700 . ?
O3 C31 1.384(4) . ?
O3 C301 1.400(4) . ?
C31 C32 1.382(5) . ?
C31 C36 1.390(5) . ?
C32 C33 1.363(5) . ?
C32 C3 1.505(5) . ?
C33 C34 1.362(5) . ?
C33 H33 0.9300 . ?
C34 C35 1.371(5) . ?
C34 H34 0.9300 . ?
C35 C36 1.381(5) . ?
C35 H35 0.9300 . ?
C301 C302 1.486(5) . ?
C301 H30A 0.9700 . ?
C301 H30B 0.9700 . ?
C302 C303 1.466(4) . ?
C302 H30C 0.9700 . ?
C302 H30D 0.9700 . ?
C303 C304 1.506(5) . ?
C303 H30E 0.9700 . ?
C303 H30F 0.9700 . ?
C304 C305 1.456(4) . ?
C304 H30G 0.9700 . ?
C304 H30H 0.9700 . ?
C305 C306 1.496(5) . ?
C305 H30I 0.9700 . ?
C305 H30J 0.9700 . ?
C306 C307 1.442(5) . ?
C306 H30K 0.9700 . ?
C306 H30L 0.9700 . ?
C307 C308 1.499(5) . ?
C307 H30M 0.9700 . ?
C307 H30N 0.9700 . ?
C308 C309 1.455(5) . ?
C308 H30O 0.9700 . ?
C308 H30P 0.9700 . ?
C309 C310 1.471(5) . ?
C309 H30Q 0.9700 . ?
C309 H30R 0.9700 . ?
C310 C311 1.461(5) . ?
C310 H31A 0.9700 . ?
C310 H31B 0.9700 . ?
C311 C312 1.462(5) . ?
C311 H31C 0.9700 . ?
C311 H31D 0.9700 . ?
C312 C313 1.464(5) . ?
C312 H31E 0.9700 . ?
C312 H31F 0.9700 . ?
C313 C314 1.461(5) . ?
C313 H31G 0.9700 . ?
C313 H31H 0.9700 . ?
C314 C315 1.506(5) . ?
C314 H31I 0.9700 . ?
C314 H31J 0.9700 . ?
C315 C316 1.505(5) . ?
C315 H31K 0.9700 . ?
C315 H31L 0.9700 . ?
C316 C317 1.538(5) . ?
C316 H31M 0.9700 . ?
C316 H31N 0.9700 . ?
C317 C318 1.475(5) . ?
C317 H31O 0.9700 . ?
C317 H31P 0.9700 . ?
C318 H31Q 0.9600 . ?
C318 H31R 0.9600 . ?
C318 H31S 0.9600 . ?
C35' C36' 1.505(5) . ?
C35' H35A 0.9700 . ?
C35' H35B 0.9700 . ?
C36' C37' 1.475(4) . ?
C36' H36A 0.9700 . ?
C36' H36B 0.9700 . ?
C37' C38' 1.504(5) . ?
C37' H37A 0.9700 . ?
C37' H37B 0.9700 . ?
C38' H38A 0.9600 . ?
C38' H38B 0.9600 . ?
C38' H38C 0.9600 . ?
C3 C16 1.511(5) 2 ?
C3 H3A 0.9700 . ?
C3 H3B 0.9700 . ?

loop_
_geom_torsion_atom_site_label_1
_geom_torsion_atom_site_label_2
_geom_torsion_atom_site_label_3
_geom_torsion_atom_site_label_4
_geom_torsion
_geom_torsion_site_symmetry_1
_geom_torsion_site_symmetry_2
_geom_torsion_site_symmetry_3
_geom_torsion_site_symmetry_4
_geom_torsion_publ_flag
C101 O1 C11 C12 -78.5(5) . . . . ?
C101 O1 C11 C16 106.3(5) . . . . ?
C16 C11 C12 C13 -0.6(7) . . . . ?
O1 C11 C12 C13 -175.5(4) . . . . ?
C16 C11 C12 C1 179.3(4) . . . . ?
O1 C11 C12 C1 4.4(6) . . . . ?
C11 C12 C13 C14 -0.5(7) . . . . ?
C1 C12 C13 C14 179.6(4) . . . . ?
C12 C13 C14 C15 0.9(7) . . . . ?
C13 C14 C15 C16 -0.2(7) . . . . ?
C14 C15 C16 C11 -0.8(7) . . . . ?
C14 C15 C16 C3 -178.5(4) . . . 2 ?
C12 C11 C16 C15 1.3(7) . . . . ?
O1 C11 C16 C15 176.4(4) . . . . ?
C12 C11 C16 C3 178.8(4) . . . 2 ?
O1 C11 C16 C3 -6.0(6) . . . 2 ?
C11 O1 C101 C102 -171.4(4) . . . . ?
O1 C101 C102 C103 -54.7(5) . . . . ?
C101 C102 C103 C104 -177.3(4) . . . . ?
C102 C103 C104 C105 -173.7(4) . . . . ?
C103 C104 C105 C106 179.6(4) . . . . ?
C104 C105 C106 C107 -177.1(4) . . . . ?
C105 C106 C107 C108 177.9(4) . . . . ?
C106 C107 C108 C109 -179.2(4) . . . . ?
C107 C108 C109 C110 178.9(4) . . . . ?
C108 C109 C110 C111 179.5(4) . . . . ?
C109 C110 C111 C112 179.9(4) . . . . ?
C110 C111 C112 C113 178.3(4) . . . . ?
C111 C112 C113 C114 -177.1(4) . . . . ?
C112 C113 C114 C115 178.2(4) . . . . ?
C113 C114 C115 C116 179.3(4) . . . . ?
C114 C115 C116 C117 -179.8(5) . . . . ?
C115 C116 C117 C118 176.9(5) . . . . ?
C11 C12 C1 C26 -144.7(5) . . . . ?
C13 C12 C1 C26 35.2(6) . . . . ?
C201 O2 C21 C22 87.8(5) . . . . ?
C201 O2 C21 C26 -99.8(5) . . . . ?
O2 C21 C22 C23 173.2(4) . . . . ?
C26 C21 C22 C23 1.0(8) . . . . ?
O2 C21 C22 C2 -5.0(7) . . . . ?
C26 C21 C22 C2 -177.2(4) . . . . ?
C21 C22 C23 C24 1.5(8) . . . . ?
C2 C22 C23 C24 179.8(5) . . . . ?
C22 C23 C24 C25 -2.6(9) . . . . ?
C23 C24 C25 C26 1.0(9) . . . . ?
C24 C25 C26 C21 1.5(8) . . . . ?
C24 C25 C26 C1 -179.6(5) . . . . ?
C22 C21 C26 C25 -2.5(7) . . . . ?
O2 C21 C26 C25 -174.8(4) . . . . ?
C22 C21 C26 C1 178.5(5) . . . . ?
O2 C21 C26 C1 6.2(7) . . . . ?
C12 C1 C26 C25 -99.9(6) . . . . ?
C12 C1 C26 C21 79.0(6) . . . . ?
C21 O2 C201 C202 171.3(4) . . . . ?
O2 C201 C202 C203 65.8(4) . . . . ?
C201 C202 C203 C204 -169.9(4) . . . . ?
C202 C203 C204 C205 178.2(4) . . . . ?
C203 C204 C205 C206 -170.9(4) . . . . ?
C204 C205 C206 C207 -179.6(4) . . . . ?
C205 C206 C207 C208 -177.5(4) . . . . ?
C206 C207 C208 C209 -179.6(4) . . . . ?
C207 C208 C209 C210 -179.5(4) . . . . ?
C208 C209 C210 C211 -178.2(4) . . . . ?
C209 C210 C211 C212 -179.7(4) . . . . ?
C210 C211 C212 C213 -178.0(4) . . . . ?
C211 C212 C213 C214 -179.4(4) . . . . ?
C212 C213 C214 C215 -178.6(4) . . . . ?
C213 C214 C215 C216 179.7(4) . . . . ?
C214 C215 C216 C217 -178.7(4) . . . . ?
C215 C216 C217 C218 -178.7(4) . . . . ?
C21 C22 C2 C36 -88.8(5) . . . . ?
C23 C22 C2 C36 93.0(6) . . . . ?
C301 O3 C31 C32 -106.2(5) . . . . ?
C301 O3 C31 C36 80.3(5) . . . . ?
O3 C31 C32 C33 -177.4(4) . . . . ?
C36 C31 C32 C33 -4.0(7) . . . . ?
O3 C31 C32 C3 6.2(7) . . . . ?
C36 C31 C32 C3 179.6(4) . . . . ?
C31 C32 C33 C34 4.3(7) . . . . ?
C3 C32 C33 C34 -179.4(4) . . . . ?
C32 C33 C34 C35 -2.4(7) . . . . ?
C33 C34 C35 C36 0.3(8) . . . . ?
C34 C35 C36 C31 -0.1(7) . . . . ?
C34 C35 C36 C2 -179.9(4) . . . . ?
C32 C31 C36 C35 2.0(7) . . . . ?
O3 C31 C36 C35 175.3(4) . . . . ?
C32 C31 C36 C2 -178.2(4) . . . . ?
O3 C31 C36 C2 -4.8(6) . . . . ?
C22 C2 C36 C35 -22.0(7) . . . . ?
C22 C2 C36 C31 158.2(5) . . . . ?
C31 O3 C301 C302 -156.1(4) . . . . ?
O3 C301 C302 C303 -64.1(5) . . . . ?
C301 C302 C303 C304 -174.1(4) . . . . ?
C302 C303 C304 C305 173.2(4) . . . . ?
C303 C304 C305 C306 -174.6(4) . . . . ?
C304 C305 C306 C307 177.2(4) . . . . ?
C305 C306 C307 C308 -175.1(4) . . . . ?
C306 C307 C308 C309 178.2(4) . . . . ?
C307 C308 C309 C310 -179.8(5) . . . . ?
C308 C309 C310 C311 179.6(4) . . . . ?
C309 C310 C311 C312 -179.5(5) . . . . ?
C310 C311 C312 C313 -179.3(5) . . . . ?
C311 C312 C313 C314 -178.5(5) . . . . ?
C312 C313 C314 C315 -173.6(9) . . . . ?
C313 C314 C315 C316 161.6(10) . . . . ?
C314 C315 C316 C317 -176.6(10) . . . . ?
C315 C316 C317 C318 -78.0(13) . . . . ?
C35' C36' C37' C38' 58.7(17) . . . . ?
C33 C32 C3 C16 96.2(6) . . . 2 ?
C31 C32 C3 C16 -87.5(6) . . . 2 ?
